data_7210706
loop_
_publ_author_name
'He, Xiang'
'Lu, Xiao-Peng'
'Ju, Zhan-Feng'
'Li, Chun-Ju'
'Zhang, Qi-Kai'
'Li, Ming-Xing'

_publ_section_title
;
 Syntheses, structures, and photoluminescent properties of ten
 metal--organic frameworks constructed by a flexible tetracarboxylate
 ligand
;
_journal_issue 14
_journal_name_full CrystEngComm
_journal_page_first 2731
_journal_paper_doi 10.1039/c3ce26864k
_journal_volume 15
_journal_year 2013
_chemical_formula_sum 'C76 H60 N2 O32 Zn2'
_chemical_formula_weight 1644.00
_chemical_name_systematic
;
?
;
_space_group_IT_number 2
_symmetry_cell_setting triclinic
_symmetry_space_group_name_Hall '-P 1'
_symmetry_space_group_name_H-M 'P -1'
_atom_sites_solution_hydrogens geom
_atom_sites_solution_primary direct
_atom_sites_solution_secondary difmap
_audit_creation_method SHELXL-97
_cell_angle_alpha 93.143(16)
_cell_angle_beta 100.055(19)
_cell_angle_gamma 111.373(19)
_cell_formula_units_Z 1
_cell_length_a 8.642(13)
_cell_length_b 10.856(16)
_cell_length_c 21.62(3)
_cell_measurement_temperature 293(2)
_cell_volume 1844(5)
_computing_structure_refinement 'SHELXL-97 (Sheldrick, 2008)'
_computing_structure_solution 'SHELXS-97 (Sheldrick, 2008)'
_diffrn_ambient_temperature 293(2)
_diffrn_measured_fraction_theta_full 0.937
_diffrn_measured_fraction_theta_max 0.937
_diffrn_radiation_monochromator graphite
_diffrn_radiation_source 'fine-focus sealed tube'
_diffrn_radiation_type MoK\a
_diffrn_radiation_wavelength 0.71073
_diffrn_reflns_av_R_equivalents 0.0522
_diffrn_reflns_av_sigmaI/netI 0.1478
_diffrn_reflns_limit_h_max 11
_diffrn_reflns_limit_h_min -8
_diffrn_reflns_limit_k_max 14
_diffrn_reflns_limit_k_min -12
_diffrn_reflns_limit_l_max 26
_diffrn_reflns_limit_l_min -27
_diffrn_reflns_number 11132
_diffrn_reflns_theta_full 27.56
_diffrn_reflns_theta_max 27.56
_diffrn_reflns_theta_min 2.03
_exptl_absorpt_coefficient_mu 0.743
_exptl_crystal_colour colourless
_exptl_crystal_density_diffrn 1.480
_exptl_crystal_density_method 'not measured'
_exptl_crystal_description block
_exptl_crystal_F_000 846
_exptl_crystal_size_max 0.210
_exptl_crystal_size_mid 0.080
_exptl_crystal_size_min 0.020
_refine_diff_density_max 1.702
_refine_diff_density_min -0.692
_refine_diff_density_rms 0.265
_refine_ls_extinction_coef 0.043(8)
_refine_ls_extinction_expression Fc^*^=kFc[1+0.001xFc^2^\l^3^/sin(2\q)]^-1/4^
_refine_ls_extinction_method SHELXL
_refine_ls_goodness_of_fit_ref 1.289
_refine_ls_hydrogen_treatment mixed
_refine_ls_matrix_type full
_refine_ls_number_parameters 496
_refine_ls_number_reflns 7986
_refine_ls_number_restraints 0
_refine_ls_restrained_S_all 1.289
_refine_ls_R_factor_all 0.2484
_refine_ls_R_factor_gt 0.1540
_refine_ls_shift/su_max 0.001
_refine_ls_shift/su_mean 0.000
_refine_ls_structure_factor_coef Fsqd
_refine_ls_weighting_details 'calc w=1/[\s^2^(Fo^2^)+(0.2000P)^2^+0.0000P] where P=(Fo^2^+2Fc^2^)/3'
_refine_ls_weighting_scheme calc
_refine_ls_wR_factor_gt 0.3972
_refine_ls_wR_factor_ref 0.4435
_reflns_number_gt 3636
_reflns_number_total 7986
_reflns_threshold_expression >2sigma(I)
_cod_data_source_file c3ce26864k.txt
_cod_data_source_block a
_cod_depositor_comments
;
The following automatic conversions were performed:

'_symmetry_cell_setting' value 'Triclinic' changed to 'triclinic'
according to /home/saulius/struct/CIF-dictionaries/cif_core.dic
dictionary named 'cif_core.dic' version 2.4.2 from 2011-04-26.

Automatic conversion script
Id: cif_fix_values 1891 2012-01-12 08:04:46Z andrius 
;
_cod_original_sg_symbol_H-M P-1
_cod_database_code 7210706

loop_
_symmetry_equiv_pos_as_xyz
'x, y, z'
'-x, -y, -z'

loop_
_atom_site_label
_atom_site_type_symbol
_atom_site_fract_x
_atom_site_fract_y
_atom_site_fract_z
_atom_site_U_iso_or_equiv
_atom_site_adp_type
_atom_site_occupancy
_atom_site_symmetry_multiplicity
_atom_site_calc_flag
_atom_site_refinement_flags
C1 C 0.1786(15) 0.4998(11) 0.3828(5) 0.054(3) Uani 1 1 d .
C2 C 0.1056(14) 0.5381(10) 0.3210(4) 0.044(2) Uani 1 1 d .
C3 C 0.0487(13) 0.6359(9) 0.3214(4) 0.040(2) Uani 1 1 d .
H3A H 0.0545 0.6832 0.3594 0.048 Uiso 1 1 calc R
C4 C -0.0197(14) 0.6672(10) 0.2642(5) 0.045(2) Uani 1 1 d .
C5 C -0.0809(16) 0.7810(11) 0.2662(5) 0.057(3) Uani 1 1 d .
C6 C -0.0263(13) 0.6023(9) 0.2090(4) 0.043(2) Uani 1 1 d .
H6A H -0.0696 0.6261 0.1711 0.051 Uiso 1 1 calc R
C7 C 0.0319(15) 0.4989(12) 0.2086(5) 0.057(3) Uani 1 1 d .
C8 C 0.1024(15) 0.4696(10) 0.2647(4) 0.052(3) Uani 1 1 d .
H8A H 0.1480 0.4041 0.2649 0.062 Uiso 1 1 calc R
C9 C 0.078(3) 0.3282(19) 0.1460(7) 0.125(8) Uani 1 1 d .
H9A H 0.0420 0.2714 0.1781 0.150 Uiso 1 1 calc R
H9B H 0.2009 0.3610 0.1528 0.150 Uiso 1 1 calc R
C10 C -0.002(2) 0.2491(15) 0.0798(6) 0.068(4) Uani 1 1 d .
C11 C 0.056(3) 0.324(2) 0.0319(8) 0.146(9) Uani 1 1 d .
H11A H 0.1334 0.4119 0.0406 0.176 Uiso 1 1 calc R
C12 C -0.013(3) 0.255(2) -0.0320(8) 0.138(9) Uani 1 1 d .
H12A H 0.0089 0.3031 -0.0661 0.165 Uiso 1 1 calc R
C13 C -0.106(2) 0.1261(16) -0.0428(6) 0.077(4) Uani 1 1 d .
C14 C -0.158(3) 0.065(2) 0.0047(7) 0.112(6) Uani 1 1 d .
H14A H -0.2330 -0.0234 -0.0027 0.135 Uiso 1 1 calc R
C15 C -0.105(3) 0.132(2) 0.0657(7) 0.102(5) Uani 1 1 d .
H15A H -0.1481 0.0858 0.0979 0.123 Uiso 1 1 calc R
C16 C -0.174(3) 0.0509(17) -0.1129(7) 0.118(7) Uani 1 1 d .
H16A H -0.0802 0.0617 -0.1337 0.142 Uiso 1 1 calc R
H16B H -0.2351 -0.0437 -0.1122 0.142 Uiso 1 1 calc R
C17 C -0.3186(17) 0.0821(11) -0.2115(5) 0.059(3) Uani 1 1 d .
C18 C -0.3942(16) 0.1604(11) -0.2432(5) 0.056(3) Uani 1 1 d .
H18A H -0.4202 0.2230 -0.2206 0.067 Uiso 1 1 calc R
C19 C -0.4307(14) 0.1437(10) -0.3093(5) 0.047(3) Uani 1 1 d .
C20 C -0.5143(16) 0.2237(10) -0.3442(6) 0.057(3) Uani 1 1 d .
C21 C -0.4023(14) 0.0446(9) -0.3427(4) 0.044(2) Uani 1 1 d .
H21A H -0.4341 0.0296 -0.3866 0.053 Uiso 1 1 calc R
C22 C -0.3264(15) -0.0325(10) -0.3105(5) 0.048(3) Uani 1 1 d .
C23 C -0.2990(15) -0.1393(10) -0.3474(5) 0.053(3) Uani 1 1 d .
C24 C -0.2827(14) -0.0138(10) -0.2447(4) 0.047(3) Uani 1 1 d .
H24A H -0.2303 -0.0649 -0.2232 0.056 Uiso 1 1 calc R
C25 C 0.3216(15) 0.5627(11) 0.6219(5) 0.053(3) Uani 1 1 d .
C26 C 0.3351(14) 0.6412(9) 0.6825(5) 0.044(2) Uani 1 1 d .
C27 C 0.2715(12) 0.7433(9) 0.6831(4) 0.036(2) Uani 1 1 d .
H27A H 0.2271 0.7653 0.6449 0.044 Uiso 1 1 calc R
C28 C 0.2736(15) 0.8097(10) 0.7377(5) 0.051(3) Uani 1 1 d .
C29 C 0.2121(15) 0.9219(10) 0.7383(5) 0.048(3) Uani 1 1 d .
C30 C 0.3369(17) 0.7769(12) 0.7959(5) 0.061(3) Uani 1 1 d .
H30A H 0.3367 0.8219 0.8337 0.073 Uiso 1 1 calc R
C31 C 0.4006(17) 0.6753(11) 0.7963(5) 0.060(3) Uani 1 1 d .
C32 C 0.3982(14) 0.6083(10) 0.7410(5) 0.050(3) Uani 1 1 d .
H32A H 0.4387 0.5398 0.7418 0.060 Uiso 1 1 calc R
C33 C 0.439(2) 0.6731(16) 0.9091(6) 0.087(5) Uani 1 1 d .
H33A H 0.3236 0.6694 0.9046 0.104 Uiso 1 1 calc R
H33B H 0.5162 0.7636 0.9258 0.104 Uiso 1 1 calc R
C34 C 0.4676(17) 0.5762(12) 0.9558(5) 0.061(3) Uani 1 1 d .
C35 C 0.461(2) 0.4574(15) 0.9346(6) 0.085(5) Uani 1 1 d .
H35A H 0.4370 0.4285 0.8914 0.102 Uiso 1 1 calc R
C36 C 0.509(3) 0.6245(16) 1.0192(6) 0.107(6) Uani 1 1 d .
H36A H 0.5174 0.7103 1.0318 0.129 Uiso 1 1 calc R
O1 O 0.2135(15) 0.3949(10) 0.3832(4) 0.099(4) Uani 1 1 d .
O2 O 0.1945(12) 0.5667(8) 0.4325(3) 0.065(2) Uani 1 1 d .
O3 O -0.0649(11) 0.8464(8) 0.3177(3) 0.062(2) Uani 1 1 d .
O4 O -0.1464(12) 0.8039(8) 0.2104(3) 0.070(2) Uani 1 1 d .
H4A H -0.1634 0.8732 0.2144 0.104 Uiso 1 1 calc R
O5 O 0.0243(15) 0.4361(9) 0.1500(4) 0.089(3) Uani 1 1 d .
O6 O -0.2840(14) 0.1058(11) -0.1461(4) 0.088(3) Uani 1 1 d .
O7 O -0.5389(13) 0.3129(9) -0.3095(4) 0.082(3) Uani 1 1 d .
H7A H -0.5709 0.3607 -0.3322 0.123 Uiso 1 1 calc R
O8 O -0.5506(12) 0.2097(8) -0.4023(3) 0.067(2) Uani 1 1 d .
O9 O -0.3319(11) -0.1556(8) -0.4044(3) 0.065(2) Uani 1 1 d .
O10 O -0.2270(11) -0.2050(8) -0.3115(3) 0.062(2) Uani 1 1 d .
H10A H -0.2219 -0.2669 -0.3334 0.093 Uiso 1 1 calc R
O11 O 0.3597(14) 0.4625(9) 0.6214(4) 0.085(3) Uani 1 1 d .
O12 O 0.2809(11) 0.6062(8) 0.5715(3) 0.063(2) Uani 1 1 d .
O13 O 0.1672(10) 0.9523(7) 0.6835(3) 0.057(2) Uani 1 1 d .
H13A H 0.1377 1.0156 0.6874 0.086 Uiso 1 1 calc R
O14 O 0.2114(14) 0.9792(9) 0.7887(4) 0.079(3) Uani 1 1 d .
O15 O 0.4656(14) 0.6397(10) 0.8516(4) 0.086(3) Uani 1 1 d .
O16 O 0.4107(10) 0.3583(7) 0.5012(3) 0.0532(19) Uani 1 1 d .
Zn1 Zn 0.2696(2) 0.47188(13) 0.50147(6) 0.0596(6) Uani 1 1 d .
N1 N 0.0368(18) 0.3158(14) 0.5011(5) 0.097(4) Uani 1 1 d .
C102 C -0.133(3) 0.065(2) 0.4963(9) 0.120(6) Uiso 1 1 d .
C100 C -0.392(4) -0.021(3) 0.5057(14) 0.188(11) Uiso 1 1 d .

loop_
_atom_site_aniso_label
_atom_site_aniso_U_11
_atom_site_aniso_U_22
_atom_site_aniso_U_33
_atom_site_aniso_U_23
_atom_site_aniso_U_13
_atom_site_aniso_U_12
C1 0.064(8) 0.055(7) 0.045(6) 0.004(5) -0.005(5) 0.034(6)
C2 0.061(7) 0.043(6) 0.034(5) 0.008(4) 0.012(5) 0.026(5)
C3 0.057(7) 0.037(5) 0.025(4) 0.005(4) -0.004(4) 0.023(5)
C4 0.054(7) 0.039(5) 0.049(6) 0.001(4) 0.004(5) 0.029(5)
C5 0.077(8) 0.050(6) 0.050(6) 0.008(5) 0.000(6) 0.037(6)
C6 0.063(7) 0.047(6) 0.024(4) 0.004(4) 0.000(4) 0.033(5)
C7 0.071(8) 0.065(7) 0.040(6) 0.016(5) -0.004(5) 0.036(6)
C8 0.082(8) 0.049(6) 0.036(5) -0.001(4) 0.000(5) 0.044(6)
C9 0.23(2) 0.161(17) 0.052(8) 0.006(9) 0.027(11) 0.157(17)
C10 0.099(11) 0.067(9) 0.062(8) 0.013(6) 0.024(7) 0.053(8)
C11 0.23(3) 0.143(18) 0.057(10) 0.010(10) 0.013(13) 0.068(18)
C12 0.24(3) 0.101(14) 0.064(10) 0.019(9) 0.071(13) 0.043(15)
C13 0.123(13) 0.098(11) 0.047(7) 0.010(7) 0.029(8) 0.079(10)
C14 0.188(19) 0.127(14) 0.056(9) 0.032(9) 0.045(11) 0.089(14)
C15 0.150(17) 0.112(14) 0.058(9) 0.008(9) 0.022(10) 0.065(13)
C16 0.20(2) 0.089(12) 0.071(10) 0.011(8) 0.024(12) 0.059(13)
C17 0.087(9) 0.048(6) 0.051(6) 0.001(5) 0.010(6) 0.037(6)
C18 0.093(9) 0.048(6) 0.040(6) 0.011(4) 0.018(6) 0.038(6)
C19 0.062(7) 0.040(6) 0.042(6) 0.006(4) 0.011(5) 0.025(5)
C20 0.085(9) 0.044(6) 0.061(7) 0.009(5) 0.017(6) 0.045(6)
C21 0.064(7) 0.040(5) 0.034(5) 0.009(4) 0.006(5) 0.027(5)
C22 0.063(7) 0.032(5) 0.046(6) 0.010(4) 0.013(5) 0.014(5)
C23 0.062(7) 0.046(6) 0.059(7) 0.012(5) 0.012(6) 0.030(6)
C24 0.067(7) 0.047(6) 0.034(5) 0.007(4) 0.009(5) 0.030(6)
C25 0.069(8) 0.061(7) 0.044(6) 0.010(5) 0.018(5) 0.041(6)
C26 0.056(7) 0.037(5) 0.046(6) 0.011(4) 0.023(5) 0.022(5)
C27 0.047(6) 0.033(5) 0.040(5) 0.011(4) 0.014(4) 0.024(5)
C28 0.080(8) 0.041(6) 0.048(6) 0.020(5) 0.027(6) 0.034(6)
C29 0.068(8) 0.052(6) 0.041(6) 0.015(5) 0.016(5) 0.038(6)
C30 0.108(10) 0.074(8) 0.038(5) 0.018(5) 0.031(6) 0.070(8)
C31 0.097(10) 0.058(7) 0.051(6) 0.027(5) 0.028(6) 0.052(7)
C32 0.073(8) 0.044(6) 0.054(6) 0.014(5) 0.027(6) 0.039(6)
C33 0.110(12) 0.113(12) 0.062(8) 0.040(8) 0.018(8) 0.067(10)
C34 0.090(9) 0.064(8) 0.043(6) 0.013(5) 0.015(6) 0.043(7)
C35 0.127(13) 0.107(11) 0.042(7) 0.004(7) 0.003(7) 0.075(10)
C36 0.21(2) 0.103(11) 0.051(8) 0.012(7) 0.022(10) 0.113(13)
O1 0.178(10) 0.105(7) 0.056(5) 0.000(5) -0.011(6) 0.118(8)
O2 0.102(7) 0.063(5) 0.044(4) 0.001(4) 0.004(4) 0.052(5)
O3 0.101(6) 0.065(5) 0.045(4) 0.005(4) 0.009(4) 0.063(5)
O4 0.121(7) 0.063(5) 0.046(4) 0.005(3) -0.002(4) 0.068(5)
O5 0.177(10) 0.072(6) 0.041(4) 0.003(4) 0.008(5) 0.083(7)
O6 0.135(9) 0.137(9) 0.042(5) 0.017(5) 0.021(5) 0.106(8)
O7 0.142(9) 0.091(7) 0.049(5) 0.007(4) 0.021(5) 0.085(7)
O8 0.116(7) 0.074(5) 0.042(4) 0.012(4) 0.017(4) 0.071(5)
O9 0.109(7) 0.066(5) 0.034(4) -0.008(3) 0.000(4) 0.057(5)
O10 0.096(6) 0.069(5) 0.043(4) 0.010(3) 0.005(4) 0.063(5)
O11 0.159(9) 0.079(6) 0.059(5) 0.006(4) 0.032(5) 0.090(7)
O12 0.092(6) 0.070(5) 0.050(4) 0.022(4) 0.029(4) 0.048(5)
O13 0.089(6) 0.058(5) 0.048(4) 0.016(3) 0.024(4) 0.050(4)
O14 0.157(9) 0.079(6) 0.046(4) 0.019(4) 0.032(5) 0.090(6)
O15 0.155(10) 0.101(7) 0.047(5) 0.030(4) 0.023(5) 0.096(7)
O16 0.074(5) 0.040(4) 0.055(4) 0.003(3) 0.003(4) 0.038(4)
Zn1 0.0975(13) 0.0633(10) 0.0431(8) 0.0058(6) 0.0109(7) 0.0615(9)
N1 0.129(11) 0.139(12) 0.060(7) 0.004(7) 0.015(7) 0.095(10)

loop_
_atom_type_symbol
_atom_type_description
_atom_type_scat_dispersion_real
_atom_type_scat_dispersion_imag
_atom_type_scat_source
C C 0.0033 0.0016 'International Tables Vol C Tables 4.2.6.8 and 6.1.1.4'
H H 0.0000 0.0000 'International Tables Vol C Tables 4.2.6.8 and 6.1.1.4'
N N 0.0061 0.0033 'International Tables Vol C Tables 4.2.6.8 and 6.1.1.4'
O O 0.0106 0.0060 'International Tables Vol C Tables 4.2.6.8 and 6.1.1.4'
Zn Zn 0.2839 1.4301 'International Tables Vol C Tables 4.2.6.8 and 6.1.1.4'

loop_
_geom_angle_atom_site_label_1
_geom_angle_atom_site_label_2
_geom_angle_atom_site_label_3
_geom_angle
_geom_angle_site_symmetry_1
_geom_angle_site_symmetry_3
O2 C1 O1 120.3(10) . .
O2 C1 C2 118.8(9) . .
O1 C1 C2 120.8(9) . .
C3 C2 C8 120.9(9) . .
C3 C2 C1 120.7(9) . .
C8 C2 C1 118.4(9) . .
C2 C3 C4 119.3(9) . .
C2 C3 H3A 120.3 . .
C4 C3 H3A 120.3 . .
C6 C4 C3 121.3(9) . .
C6 C4 C5 120.7(9) . .
C3 C4 C5 118.0(9) . .
O3 C5 O4 125.0(10) . .
O3 C5 C4 120.3(9) . .
O4 C5 C4 114.7(9) . .
C4 C6 C7 119.5(9) . .
C4 C6 H6A 120.3 . .
C7 C6 H6A 120.3 . .
C8 C7 C6 119.4(10) . .
C8 C7 O5 123.4(10) . .
C6 C7 O5 117.1(8) . .
C7 C8 C2 119.5(10) . .
C7 C8 H8A 120.2 . .
C2 C8 H8A 120.2 . .
O5 C9 C10 108.0(12) . .
O5 C9 H9A 110.1 . .
C10 C9 H9A 110.1 . .
O5 C9 H9B 110.1 . .
C10 C9 H9B 110.1 . .
H9A C9 H9B 108.4 . .
C15 C10 C11 119.8(15) . .
C15 C10 C9 128.0(15) . .
C11 C10 C9 112.3(16) . .
C10 C11 C12 115.4(19) . .
C10 C11 H11A 122.3 . .
C12 C11 H11A 122.3 . .
C13 C12 C11 121.2(16) . .
C13 C12 H12A 119.4 . .
C11 C12 H12A 119.4 . .
C14 C13 C12 118.3(14) . .
C14 C13 C16 120.3(16) . .
C12 C13 C16 120.7(13) . .
C13 C14 C15 120.9(19) . .
C13 C14 H14A 119.6 . .
C15 C14 H14A 119.6 . .
C10 C15 C14 123.5(17) . .
C10 C15 H15A 118.3 . .
C14 C15 H15A 118.3 . .
O6 C16 C13 108.3(13) . .
O6 C16 H16A 110.0 . .
C13 C16 H16A 110.0 . .
O6 C16 H16B 110.0 . .
C13 C16 H16B 110.0 . .
H16A C16 H16B 108.4 . .
O6 C17 C24 123.3(10) . .
O6 C17 C18 115.8(9) . .
C24 C17 C18 121.0(10) . .
C17 C18 C19 119.2(10) . .
C17 C18 H18A 120.4 . .
C19 C18 H18A 120.4 . .
C21 C19 C18 120.2(9) . .
C21 C19 C20 119.3(9) . .
C18 C19 C20 120.3(9) . .
O8 C20 O7 122.6(10) . .
O8 C20 C19 121.8(9) . .
O7 C20 C19 115.5(10) . .
C19 C21 C22 119.9(9) . .
C19 C21 H21A 120.0 . .
C22 C21 H21A 120.0 . .
C21 C22 C24 120.7(10) . .
C21 C22 C23 118.8(9) . .
C24 C22 C23 120.5(9) . .
O9 C23 O10 125.3(10) . .
O9 C23 C22 121.9(9) . .
O10 C23 C22 112.7(9) . .
C22 C24 C17 119.0(10) . .
C22 C24 H24A 120.5 . .
C17 C24 H24A 120.5 . .
O11 C25 O12 121.4(10) . .
O11 C25 C26 121.1(10) . .
O12 C25 C26 117.4(9) . .
C27 C26 C32 118.0(9) . .
C27 C26 C25 120.7(9) . .
C32 C26 C25 121.1(9) . .
C28 C27 C26 121.3(9) . .
C28 C27 H27A 119.3 . .
C26 C27 H27A 119.3 . .
C27 C28 C30 120.5(9) . .
C27 C28 C29 121.3(9) . .
C30 C28 C29 118.2(9) . .
O14 C29 O13 125.0(9) . .
O14 C29 C28 120.3(9) . .
O13 C29 C28 114.7(9) . .
C28 C30 C31 119.1(10) . .
C28 C30 H30A 120.5 . .
C31 C30 H30A 120.5 . .
C32 C31 O15 118.0(10) . .
C32 C31 C30 120.3(10) . .
O15 C31 C30 121.7(10) . .
C31 C32 C26 120.8(9) . .
C31 C32 H32A 119.6 . .
C26 C32 H32A 119.6 . .
O15 C33 C34 110.4(11) . .
O15 C33 H33A 109.6 . .
C34 C33 H33A 109.6 . .
O15 C33 H33B 109.6 . .
C34 C33 H33B 109.6 . .
H33A C33 H33B 108.1 . .
C35 C34 C36 123.1(11) . .
C35 C34 C33 120.7(11) . .
C36 C34 C33 116.1(11) . .
C34 C35 C36 117.0(12) . 2_667
C34 C35 H35A 121.5 . .
C36 C35 H35A 121.5 2_667 .
C34 C36 C35 119.9(12) . 2_667
C34 C36 H36A 120.1 . .
C35 C36 H36A 120.1 2_667 .
C1 O2 Zn1 105.8(7) . .
C5 O4 H4A 109.5 . .
C7 O5 C9 120.1(9) . .
C17 O6 C16 117.0(10) . .
C20 O7 H7A 109.5 . .
C23 O10 H10A 109.5 . .
C25 O12 Zn1 105.3(7) . .
C29 O13 H13A 109.5 . .
C33 O15 C31 124.1(10) . .
O2 Zn1 O12 94.0(3) . .
O2 Zn1 O16 129.5(3) . .
O12 Zn1 O16 128.2(3) . .
O2 Zn1 N1 100.0(4) . .
O12 Zn1 N1 102.0(4) . .
O16 Zn1 N1 97.0(4) . .

loop_
_geom_bond_atom_site_label_1
_geom_bond_atom_site_label_2
_geom_bond_distance
_geom_bond_site_symmetry_2
C1 O2 1.222(12) .
C1 O1 1.280(13) .
C1 C2 1.519(14) .
C2 C3 1.323(13) .
C2 C8 1.384(13) .
C3 C4 1.389(12) .
C3 H3A 0.9300 .
C4 C6 1.333(13) .
C4 C5 1.511(14) .
C5 O3 1.246(12) .
C5 O4 1.317(12) .
C6 C7 1.387(14) .
C6 H6A 0.9300 .
C7 C8 1.366(13) .
C7 O5 1.386(13) .
C8 H8A 0.9300 .
C9 O5 1.412(16) .
C9 C10 1.53(2) .
C9 H9A 0.9700 .
C9 H9B 0.9700 .
C10 C15 1.24(2) .
C10 C11 1.40(2) .
C11 C12 1.45(2) .
C11 H11A 0.9300 .
C12 C13 1.32(2) .
C12 H12A 0.9300 .
C13 C14 1.310(19) .
C13 C16 1.585(19) .
C14 C15 1.38(2) .
C14 H14A 0.9300 .
C15 H15A 0.9300 .
C16 O6 1.41(2) .
C16 H16A 0.9700 .
C16 H16B 0.9700 .
C17 O6 1.384(13) .
C17 C24 1.388(14) .
C17 C18 1.389(15) .
C18 C19 1.396(14) .
C18 H18A 0.9300 .
C19 C21 1.382(13) .
C19 C20 1.476(14) .
C20 O8 1.228(13) .
C20 O7 1.293(12) .
C21 C22 1.385(14) .
C21 H21A 0.9300 .
C22 C24 1.391(13) .
C22 C23 1.483(15) .
C23 O9 1.202(12) .
C23 O10 1.310(12) .
C24 H24A 0.9300 .
C25 O11 1.246(13) .
C25 O12 1.257(12) .
C25 C26 1.486(14) .
C26 C27 1.406(12) .
C26 C32 1.405(14) .
C27 C28 1.343(13) .
C27 H27A 0.9300 .
C28 C30 1.400(14) .
C28 C29 1.496(13) .
C29 O14 1.229(12) .
C29 O13 1.280(11) .
C30 C31 1.400(14) .
C30 H30A 0.9300 .
C31 C32 1.358(14) .
C31 O15 1.368(12) .
C32 H32A 0.9300 .
C33 O15 1.356(15) .
C33 C34 1.551(16) .
C33 H33A 0.9700 .
C33 H33B 0.9700 .
C34 C35 1.321(17) .
C34 C36 1.377(16) .
C35 C36 1.427(18) 2_667
C35 H35A 0.9300 .
C36 C35 1.427(18) 2_667
C36 H36A 0.9300 .
O2 Zn1 2.006(8) .
O4 H4A 0.8200 .
O7 H7A 0.8200 .
O10 H10A 0.8200 .
O12 Zn1 2.007(8) .
O13 H13A 0.8200 .
O16 Zn1 2.026(7) .
Zn1 N1 2.104(15) .
C100 C100 2.05(6) 2_456

loop_
_geom_torsion_atom_site_label_1
_geom_torsion_atom_site_label_2
_geom_torsion_atom_site_label_3
_geom_torsion_atom_site_label_4
_geom_torsion
_geom_torsion_site_symmetry_4
O2 C1 C2 C3 -4.9(17) .
O1 C1 C2 C3 170.9(12) .
O2 C1 C2 C8 174.1(11) .
O1 C1 C2 C8 -10.0(18) .
C8 C2 C3 C4 2.0(17) .
C1 C2 C3 C4 -179.0(10) .
C2 C3 C4 C6 -1.2(17) .
C2 C3 C4 C5 -179.0(10) .
C6 C4 C5 O3 -175.7(11) .
C3 C4 C5 O3 2.1(17) .
C6 C4 C5 O4 3.1(16) .
C3 C4 C5 O4 -179.1(10) .
C3 C4 C6 C7 1.8(17) .
C5 C4 C6 C7 179.5(11) .
C4 C6 C7 C8 -3.1(18) .
C4 C6 C7 O5 -179.1(11) .
C6 C7 C8 C2 3.8(18) .
O5 C7 C8 C2 179.6(11) .
C3 C2 C8 C7 -3.3(18) .
C1 C2 C8 C7 177.7(11) .
O5 C9 C10 C15 -116.9(19) .
O5 C9 C10 C11 64(2) .
C15 C10 C11 C12 0(3) .
C9 C10 C11 C12 179.4(17) .
C10 C11 C12 C13 -9(3) .
C11 C12 C13 C14 11(3) .
C11 C12 C13 C16 -177.6(19) .
C12 C13 C14 C15 -6(3) .
C16 C13 C14 C15 -177.3(16) .
C11 C10 C15 C14 5(3) .
C9 C10 C15 C14 -174.2(16) .
C13 C14 C15 C10 -2(3) .
C14 C13 C16 O6 108.4(17) .
C12 C13 C16 O6 -62(2) .
O6 C17 C18 C19 179.0(11) .
C24 C17 C18 C19 -1.5(19) .
C17 C18 C19 C21 4.3(17) .
C17 C18 C19 C20 178.7(11) .
C21 C19 C20 O8 -4.3(18) .
C18 C19 C20 O8 -178.8(11) .
C21 C19 C20 O7 178.9(10) .
C18 C19 C20 O7 4.4(17) .
C18 C19 C21 C22 -4.5(17) .
C20 C19 C21 C22 -179.0(10) .
C19 C21 C22 C24 1.9(17) .
C19 C21 C22 C23 179.3(10) .
C21 C22 C23 O9 4.3(17) .
C24 C22 C23 O9 -178.2(11) .
C21 C22 C23 O10 -179.7(10) .
C24 C22 C23 O10 -2.3(16) .
C21 C22 C24 C17 0.9(17) .
C23 C22 C24 C17 -176.5(11) .
O6 C17 C24 C22 178.4(11) .
C18 C17 C24 C22 -1.1(18) .
O11 C25 C26 C27 -171.8(11) .
O12 C25 C26 C27 12.7(16) .
O11 C25 C26 C32 2.8(18) .
O12 C25 C26 C32 -172.8(10) .
C32 C26 C27 C28 1.3(16) .
C25 C26 C27 C28 176.0(10) .
C26 C27 C28 C30 -1.1(17) .
C26 C27 C28 C29 177.6(10) .
C27 C28 C29 O14 178.3(11) .
C30 C28 C29 O14 -2.9(18) .
C27 C28 C29 O13 -3.4(16) .
C30 C28 C29 O13 175.3(11) .
C27 C28 C30 C31 1.0(19) .
C29 C28 C30 C31 -177.8(11) .
C28 C30 C31 C32 -1(2) .
C28 C30 C31 O15 179.4(12) .
O15 C31 C32 C26 -179.2(11) .
C30 C31 C32 C26 1.3(19) .
C27 C26 C32 C31 -1.3(17) .
C25 C26 C32 C31 -176.0(11) .
O15 C33 C34 C35 -21(2) .
O15 C33 C34 C36 155.9(14) .
C36 C34 C35 C36 3(3) 2_667
C33 C34 C35 C36 179.1(15) 2_667
C35 C34 C36 C35 -3(3) 2_667
C33 C34 C36 C35 -179.4(15) 2_667
O1 C1 O2 Zn1 -1.8(15) .
C2 C1 O2 Zn1 174.0(8) .
C8 C7 O5 C9 6(2) .
C6 C7 O5 C9 -178.6(15) .
C10 C9 O5 C7 159.9(13) .
C24 C17 O6 C16 14(2) .
C18 C17 O6 C16 -166.1(14) .
C13 C16 O6 C17 162.0(12) .
O11 C25 O12 Zn1 6.1(15) .
C26 C25 O12 Zn1 -178.4(8) .
C34 C33 O15 C31 158.2(12) .
C32 C31 O15 C33 -163.1(13) .
C30 C31 O15 C33 17(2) .
C1 O2 Zn1 O12 180.0(8) .
C1 O2 Zn1 O16 30.6(10) .
C1 O2 Zn1 N1 -77.1(9) .
C25 O12 Zn1 O2 177.6(8) .
C25 O12 Zn1 O16 -32.5(9) .
C25 O12 Zn1 N1 76.5(8) .
